data_4064867
loop_
_publ_author_name
'Weismann, Daniel'
'Saurenz, Dirk'
'Boese, Roland'
'Bl\"aser, Dieter'
'Wolmersh\"auser, Gotthelf'
'Sun, Yu'
'Sitzmann, Helmut'

_publ_section_title
;
 Cyclopentadiene Alkylation and Nickel Complexes with Tri-, Tetra-, or
 Pentaisopropylcyclopentadienide or an Even Bulkier Lithium
 Alkylcyclopentadienide
;
_journal_issue 23
_journal_name_full Organometallics
_journal_page_first 6351
_journal_paper_doi 10.1021/om200372j
_journal_volume 30
_journal_year 2011
_chemical_formula_sum 'C36 H47 Ni P'
_chemical_formula_weight 569.42
_chemical_name_systematic
; 
 ? 
;
_space_group_IT_number 14
_symmetry_cell_setting monoclinic
_symmetry_space_group_name_Hall '-P 2yn'
_symmetry_space_group_name_H-M 'P 1 21/n 1'
_atom_sites_solution_hydrogens geom
_atom_sites_solution_primary direct
_atom_sites_solution_secondary difmap
_audit_creation_method SHELXL-97
_cell_angle_alpha 90.00
_cell_angle_beta 92.818(7)
_cell_angle_gamma 90.00
_cell_formula_units_Z 4
_cell_length_a 9.6646(6)
_cell_length_b 23.3369(19)
_cell_length_c 14.4152(9)
_cell_measurement_reflns_used 4998
_cell_measurement_temperature 293(2)
_cell_measurement_theta_max 28.05
_cell_measurement_theta_min 2.35
_cell_volume 3247.3(4)
_computing_cell_refinement 'Stoe IPDS V2.63'
_computing_data_collection 'Stoe IPDS V2.63'
_computing_data_reduction 'Stoe IPDS V2.63'
_computing_molecular_graphics 'Siemens SHELXTL'
_computing_publication_material 'Siemens SHELXTL'
_computing_structure_refinement 'SHELXL-97 (Sheldrick, 1997)'
_computing_structure_solution 'SHELXS-97 (Sheldrick, 1990)'
_diffrn_ambient_temperature 293(2)
_diffrn_measured_fraction_theta_full 0.955
_diffrn_measured_fraction_theta_max 0.955
_diffrn_measurement_device 'Stoe IPDS'
_diffrn_measurement_method Phi-Oscillation
_diffrn_radiation_monochromator graphite
_diffrn_radiation_source 'fine-focus sealed tube'
_diffrn_radiation_type MoK\a
_diffrn_radiation_wavelength 0.71073
_diffrn_reflns_av_R_equivalents 0.0563
_diffrn_reflns_av_sigmaI/netI 0.0356
_diffrn_reflns_limit_h_max 12
_diffrn_reflns_limit_h_min -12
_diffrn_reflns_limit_k_max 30
_diffrn_reflns_limit_k_min -30
_diffrn_reflns_limit_l_max 18
_diffrn_reflns_limit_l_min -18
_diffrn_reflns_number 54098
_diffrn_reflns_theta_full 27.48
_diffrn_reflns_theta_max 27.48
_diffrn_reflns_theta_min 2.74
_exptl_absorpt_coefficient_mu 0.668
_exptl_absorpt_correction_T_max 0.85156
_exptl_absorpt_correction_T_min 0.59242
_exptl_absorpt_correction_type numeric
_exptl_crystal_colour green
_exptl_crystal_density_diffrn 1.165
_exptl_crystal_density_method 'not measured'
_exptl_crystal_description 'transparent plate'
_exptl_crystal_F_000 1224
_exptl_crystal_size_max 0.58
_exptl_crystal_size_mid 0.40
_exptl_crystal_size_min 0.14
_refine_diff_density_max 0.292
_refine_diff_density_min -0.344
_refine_diff_density_rms 0.039
_refine_ls_extinction_method none
_refine_ls_goodness_of_fit_ref 0.960
_refine_ls_hydrogen_treatment mixed
_refine_ls_matrix_type full
_refine_ls_number_parameters 352
_refine_ls_number_reflns 7300
_refine_ls_number_restraints 0
_refine_ls_restrained_S_all 0.960
_refine_ls_R_factor_all 0.0513
_refine_ls_R_factor_gt 0.0326
_refine_ls_shift/su_max 0.080
_refine_ls_shift/su_mean 0.001
_refine_ls_structure_factor_coef Fsqd
_refine_ls_weighting_details 'w=1/[\s^2^(Fo^2^)+(0.0500P)^2^+0.0000P] where P=(Fo^2^+2Fc^2^)/3'
_refine_ls_weighting_scheme calc
_refine_ls_wR_factor_gt 0.0783
_refine_ls_wR_factor_ref 0.0833
_reflns_number_gt 5139
_reflns_number_total 7300
_reflns_threshold_expression >2sigma(I)
_cod_data_source_file om200372j_si_008.cif
_cod_data_source_block 9902
_cod_depositor_comments
;
The following automatic conversions were performed:

'_symmetry_cell_setting' value 'Monoclinic' changed to 'monoclinic'
according to /home/saulius/struct/CIF-dictionaries/cif_core.dic
dictionary named 'cif_core.dic' version 2.4.1 from 2010-06-29.

Automatic conversion script
Id: cif_fix_values 1715 2011-07-08 13:25:40Z adriana 

The following automatic conversions were performed:

'_refine_ls_weighting_scheme' value 'calc
w=1/[\s^2^(Fo^2^)+(0.0500P)^2^+0.0000P] where P=(Fo^2^+2Fc^2^)/3' was
changed to 'calc'. New tag '_refine_ls_weighting_details' was
created. The value of the new tag was set to
'w=1/[\s^2^(Fo^2^)+(0.0500P)^2^+0.0000P] where P=(Fo^2^+2Fc^2^)/3'.

Automatic conversion script
Id: cif_fix_values 3143 2015-03-26 13:38:13Z robertas 
;
_cod_original_sg_symbol_H-M P2(1)/n
_cod_database_code 4064867

loop_
_symmetry_equiv_pos_as_xyz
'x, y, z'
'-x+1/2, y+1/2, -z+1/2'
'-x, -y, -z'
'x-1/2, -y-1/2, z-1/2'

loop_
_atom_site_label
_atom_site_type_symbol
_atom_site_fract_x
_atom_site_fract_y
_atom_site_fract_z
_atom_site_U_iso_or_equiv
_atom_site_adp_type
_atom_site_occupancy
_atom_site_calc_flag
_atom_site_refinement_flags
Ni Ni 0.16052(2) 0.396231(9) 0.797033(13) 0.03863(7) Uani 1 d .
P P 0.15889(5) 0.313732(18) 0.85947(3) 0.03703(10) Uani 1 d .
C C 0.2315(3) 0.42893(10) 0.91796(13) 0.0670(6) Uani 1 d .
H0A H 0.3171 0.4487 0.9094 0.100 Uiso 1 calc R
H0B H 0.2468 0.3986 0.9622 0.100 Uiso 1 calc R
H0C H 0.1648 0.4553 0.9405 0.100 Uiso 1 calc R
C1 C -0.00310(18) 0.42134(7) 0.69327(11) 0.0396(4) Uani 1 d .
C2 C 0.0589(2) 0.47019(7) 0.73515(11) 0.0422(4) Uani 1 d .
C3 C 0.20760(19) 0.46900(7) 0.71801(11) 0.0404(4) Uani 1 d .
C4 C 0.23426(18) 0.41994(7) 0.66268(11) 0.0378(4) Uani 1 d .
C5 C 0.10604(18) 0.38942(7) 0.65379(10) 0.0362(3) Uani 1 d .
H5 H 0.0950 0.3536 0.6261 0.043 Uiso 1 calc R
C11 C -0.1550(2) 0.40721(8) 0.67789(13) 0.0490(4) Uani 1 d .
H11 H -0.2077 0.4313 0.7192 0.059 Uiso 1 calc R
C12 C -0.1888(2) 0.34481(11) 0.69709(19) 0.0777(8) Uani 1 d .
H12A H -0.1397 0.3206 0.6560 0.117 Uiso 1 calc R
H12B H -0.2866 0.3387 0.6871 0.117 Uiso 1 calc R
H12C H -0.1613 0.3357 0.7603 0.117 Uiso 1 calc R
C13 C -0.2016(3) 0.42099(13) 0.57806(18) 0.0795(7) Uani 1 d .
H13A H -0.1762 0.4597 0.5639 0.119 Uiso 1 calc R
H13B H -0.3003 0.4168 0.5704 0.119 Uiso 1 calc R
H13C H -0.1576 0.3952 0.5368 0.119 Uiso 1 calc R
C21 C -0.0132(2) 0.51897(9) 0.78290(15) 0.0619(6) Uani 1 d .
H21 H 0.0598 0.5438 0.8103 0.074 Uiso 1 calc R
C22 C -0.1038(3) 0.50137(14) 0.86157(19) 0.0936(9) Uani 1 d .
H22A H -0.1792 0.4782 0.8372 0.140 Uiso 1 calc R
H22B H -0.1397 0.5350 0.8902 0.140 Uiso 1 calc R
H22C H -0.0496 0.4798 0.9069 0.140 Uiso 1 calc R
C23 C -0.0981(3) 0.55563(11) 0.7125(2) 0.0907(9) Uani 1 d .
H23A H -0.0440 0.5633 0.6597 0.136 Uiso 1 calc R
H23B H -0.1225 0.5912 0.7410 0.136 Uiso 1 calc R
H23C H -0.1808 0.5354 0.6926 0.136 Uiso 1 calc R
C31 C 0.3048(2) 0.51780(8) 0.74665(14) 0.0536(5) Uani 1 d .
H31 H 0.2729 0.5325 0.8056 0.064 Uiso 1 calc R
C32 C 0.4570(3) 0.50263(11) 0.7641(2) 0.0786(7) Uani 1 d .
H32A H 0.4646 0.4672 0.7976 0.118 Uiso 1 calc R
H32B H 0.5025 0.5325 0.7998 0.118 Uiso 1 calc R
H32C H 0.4999 0.4987 0.7057 0.118 Uiso 1 calc R
C33 C 0.2897(3) 0.56748(10) 0.6765(2) 0.0866(9) Uani 1 d .
H33A H 0.3237 0.5556 0.6180 0.130 Uiso 1 calc R
H33B H 0.3421 0.5999 0.6995 0.130 Uiso 1 calc R
H33C H 0.1938 0.5779 0.6682 0.130 Uiso 1 calc R
C41 C 0.3625(2) 0.40356(8) 0.61344(12) 0.0464(4) Uani 1 d .
H41 H 0.4427 0.4203 0.6478 0.056 Uiso 1 calc R
C42 C 0.3853(3) 0.33954(9) 0.60718(16) 0.0629(5) Uani 1 d .
H42A H 0.3902 0.3234 0.6685 0.094 Uiso 1 calc R
H42B H 0.4705 0.3322 0.5777 0.094 Uiso 1 calc R
H42C H 0.3098 0.3224 0.5714 0.094 Uiso 1 calc R
C43 C 0.3561(3) 0.42881(14) 0.51576(18) 0.0950(10) Uani 1 d .
H43A H 0.2749 0.4149 0.4819 0.142 Uiso 1 calc R
H43B H 0.4371 0.4176 0.4843 0.142 Uiso 1 calc R
H43C H 0.3522 0.4698 0.5195 0.142 Uiso 1 calc R
C6 C 0.07964(19) 0.31415(8) 0.97261(11) 0.0425(4) Uani 1 d .
C61 C -0.0447(2) 0.34360(10) 0.97847(14) 0.0614(5) Uani 1 d .
H61 H -0.0837 0.3618 0.9260 0.074 Uiso 1 calc R
C62 C -0.1112(3) 0.34626(12) 1.06089(17) 0.0738(7) Uani 1 d .
H62 H -0.1953 0.3654 1.0634 0.089 Uiso 1 calc R
C63 C -0.0529(3) 0.32046(10) 1.13956(15) 0.0680(6) Uani 1 d .
H63 H -0.0975 0.3223 1.1952 0.082 Uiso 1 calc R
C64 C 0.0700(3) 0.29227(10) 1.13554(13) 0.0624(6) Uani 1 d .
H64 H 0.1095 0.2753 1.1889 0.075 Uiso 1 calc R
C65 C 0.1368(2) 0.28852(8) 1.05280(12) 0.0501(4) Uani 1 d .
H65 H 0.2203 0.2688 1.0509 0.060 Uiso 1 calc R
C7 C 0.06890(18) 0.25379(7) 0.79937(11) 0.0391(4) Uani 1 d .
C71 C 0.1029(2) 0.24073(8) 0.70918(13) 0.0495(4) Uani 1 d .
H71 H 0.1733 0.2611 0.6822 0.059 Uiso 1 calc R
C72 C 0.0339(2) 0.19801(8) 0.65889(14) 0.0575(5) Uani 1 d .
H72 H 0.0570 0.1904 0.5982 0.069 Uiso 1 calc R
C73 C -0.0688(2) 0.16681(9) 0.69851(15) 0.0581(5) Uani 1 d .
H73 H -0.1159 0.1383 0.6647 0.070 Uiso 1 calc R
C74 C -0.1010(2) 0.17819(9) 0.78830(16) 0.0614(5) Uani 1 d .
H74 H -0.1693 0.1569 0.8156 0.074 Uiso 1 calc R
C75 C -0.0327(2) 0.22111(8) 0.83884(13) 0.0512(4) Uani 1 d .
H75 H -0.0553 0.2281 0.8998 0.061 Uiso 1 calc R
C8 C 0.33085(19) 0.28228(8) 0.88242(11) 0.0436(4) Uani 1 d .
C81 C 0.4473(2) 0.31595(11) 0.87461(14) 0.0596(5) Uani 1 d .
H81 H 0.4376 0.3543 0.8582 0.072 Uiso 1 calc R
C82 C 0.5789(2) 0.29291(14) 0.89114(17) 0.0795(8) Uani 1 d .
H82 H 0.6566 0.3160 0.8860 0.095 Uiso 1 calc R
C83 C 0.5946(3) 0.23635(14) 0.91505(17) 0.0793(8) Uani 1 d .
H83 H 0.6828 0.2213 0.9267 0.095 Uiso 1 calc R
C84 C 0.4808(3) 0.20204(12) 0.92185(17) 0.0724(7) Uani 1 d .
H84 H 0.4917 0.1636 0.9376 0.087 Uiso 1 calc R
C85 C 0.3495(2) 0.22447(9) 0.90535(14) 0.0559(5) Uani 1 d .
H85 H 0.2726 0.2008 0.9095 0.067 Uiso 1 calc R

loop_
_atom_site_aniso_label
_atom_site_aniso_U_11
_atom_site_aniso_U_22
_atom_site_aniso_U_33
_atom_site_aniso_U_23
_atom_site_aniso_U_13
_atom_site_aniso_U_12
Ni 0.04289(14) 0.03877(11) 0.03409(10) -0.00060(8) 0.00029(8) -0.00347(10)
P 0.0319(2) 0.0433(2) 0.03614(19) 0.00373(16) 0.00337(16) -0.00257(18)
C 0.0973(19) 0.0605(12) 0.0427(10) -0.0068(9) -0.0014(11) -0.0133(12)
C1 0.0347(10) 0.0445(8) 0.0393(8) -0.0015(6) -0.0009(7) 0.0032(7)
C2 0.0454(11) 0.0388(8) 0.0422(8) -0.0032(7) -0.0002(7) 0.0067(7)
C3 0.0429(11) 0.0351(8) 0.0431(8) 0.0018(6) 0.0010(7) -0.0037(7)
C4 0.0370(10) 0.0398(8) 0.0368(8) 0.0039(6) 0.0049(7) -0.0016(7)
C5 0.0371(9) 0.0367(8) 0.0348(7) -0.0028(6) 0.0013(6) 0.0000(7)
C11 0.0344(10) 0.0585(11) 0.0539(10) -0.0070(8) 0.0020(8) 0.0045(8)
C12 0.0438(14) 0.0871(17) 0.1007(18) 0.0281(14) -0.0127(13) -0.0205(12)
C13 0.0560(16) 0.1006(19) 0.0794(16) 0.0184(14) -0.0228(13) -0.0013(13)
C21 0.0591(14) 0.0545(11) 0.0717(13) -0.0226(10) -0.0017(10) 0.0140(10)
C22 0.090(2) 0.116(2) 0.0771(16) -0.0362(15) 0.0233(15) 0.0269(17)
C23 0.094(2) 0.0575(13) 0.119(2) -0.0106(14) -0.0125(17) 0.0326(14)
C31 0.0581(13) 0.0430(9) 0.0590(11) -0.0012(8) -0.0045(9) -0.0109(9)
C32 0.0591(16) 0.0668(14) 0.1077(19) -0.0093(13) -0.0176(14) -0.0179(12)
C33 0.103(2) 0.0573(13) 0.0973(18) 0.0227(12) -0.0190(16) -0.0311(14)
C41 0.0383(11) 0.0522(10) 0.0493(9) 0.0020(8) 0.0077(8) -0.0013(8)
C42 0.0565(14) 0.0603(12) 0.0735(13) -0.0009(10) 0.0203(11) 0.0114(10)
C43 0.106(2) 0.108(2) 0.0754(16) 0.0383(15) 0.0497(16) 0.0378(18)
C6 0.0365(10) 0.0500(9) 0.0413(8) -0.0001(7) 0.0049(7) -0.0068(8)
C61 0.0439(13) 0.0864(15) 0.0544(11) 0.0028(10) 0.0069(9) 0.0090(11)
C62 0.0499(15) 0.1007(18) 0.0727(14) -0.0152(13) 0.0230(11) 0.0017(13)
C63 0.0738(18) 0.0806(15) 0.0518(11) -0.0136(10) 0.0263(11) -0.0264(13)
C64 0.0811(18) 0.0661(13) 0.0407(9) 0.0025(8) 0.0090(10) -0.0151(12)
C65 0.0560(13) 0.0533(10) 0.0410(8) 0.0042(7) 0.0035(8) -0.0048(9)
C7 0.0315(10) 0.0433(8) 0.0427(8) 0.0046(7) 0.0030(7) 0.0009(7)
C71 0.0536(13) 0.0450(9) 0.0509(10) -0.0003(7) 0.0122(9) -0.0056(8)
C72 0.0690(15) 0.0509(11) 0.0528(10) -0.0067(8) 0.0046(10) 0.0016(10)
C73 0.0528(13) 0.0474(10) 0.0729(13) -0.0085(9) -0.0095(10) -0.0011(9)
C74 0.0462(13) 0.0601(12) 0.0782(14) -0.0035(10) 0.0069(10) -0.0149(10)
C75 0.0424(12) 0.0573(11) 0.0545(10) -0.0001(8) 0.0096(8) -0.0113(9)
C8 0.0346(10) 0.0592(10) 0.0374(8) 0.0033(7) 0.0044(7) -0.0001(8)
C81 0.0407(12) 0.0833(14) 0.0550(11) 0.0134(10) 0.0044(9) -0.0078(10)
C82 0.0331(13) 0.137(3) 0.0687(14) 0.0133(15) 0.0057(10) -0.0102(13)
C83 0.0449(15) 0.132(2) 0.0616(13) 0.0033(14) 0.0055(11) 0.0293(15)
C84 0.0612(17) 0.0858(16) 0.0701(14) -0.0028(12) 0.0014(12) 0.0311(13)
C85 0.0470(13) 0.0574(11) 0.0634(11) 0.0020(9) 0.0024(9) 0.0093(9)

loop_
_atom_type_symbol
_atom_type_description
_atom_type_scat_dispersion_real
_atom_type_scat_dispersion_imag
_atom_type_scat_source
C C 0.0033 0.0016 'International Tables Vol C Tables 4.2.6.8 and 6.1.1.4'
H H 0.0000 0.0000 'International Tables Vol C Tables 4.2.6.8 and 6.1.1.4'
P P 0.1023 0.0942 'International Tables Vol C Tables 4.2.6.8 and 6.1.1.4'
Ni Ni 0.3393 1.1124 'International Tables Vol C Tables 4.2.6.8 and 6.1.1.4'

loop_
_geom_angle_atom_site_label_1
_geom_angle_atom_site_label_2
_geom_angle_atom_site_label_3
_geom_angle
C Ni C3 95.16(8)
C Ni C5 160.45(8)
C3 Ni C5 65.30(6)
C Ni P 89.19(7)
C3 Ni P 164.84(5)
C5 Ni P 109.83(4)
C Ni C2 100.69(8)
C3 Ni C2 40.33(7)
C5 Ni C2 64.49(6)
P Ni C2 152.50(6)
C Ni C4 124.70(8)
C3 Ni C4 38.94(6)
C5 Ni C4 39.00(6)
P Ni C4 128.24(5)
C2 Ni C4 65.76(7)
C Ni C1 134.18(9)
C3 Ni C1 65.49(7)
C5 Ni C1 38.70(6)
P Ni C1 120.57(5)
C2 Ni C1 37.71(6)
C4 Ni C1 65.29(7)
C6 P C8 104.84(8)
C6 P C7 102.36(8)
C8 P C7 100.60(8)
C6 P Ni 112.55(6)
C8 P Ni 114.45(6)
C7 P Ni 120.14(5)
C2 C1 C5 106.57(15)
C2 C1 C11 128.96(16)
C5 C1 C11 123.90(15)
C2 C1 Ni 69.42(9)
C5 C1 Ni 67.23(9)
C11 C1 Ni 134.59(12)
C1 C2 C3 108.12(15)
C1 C2 C21 127.34(18)
C3 C2 C21 124.36(17)
C1 C2 Ni 72.86(9)
C3 C2 Ni 68.00(9)
C21 C2 Ni 128.50(13)
C4 C3 C2 108.30(14)
C4 C3 C31 128.82(17)
C2 C3 C31 122.44(16)
C4 C3 Ni 72.84(9)
C2 C3 Ni 71.67(9)
C31 C3 Ni 127.14(12)
C3 C4 C5 105.69(15)
C3 C4 C41 129.96(16)
C5 C4 C41 124.10(15)
C3 C4 Ni 68.22(9)
C5 C4 Ni 68.37(9)
C41 C4 Ni 132.05(12)
C4 C5 C1 110.94(14)
C4 C5 Ni 72.63(9)
C1 C5 Ni 74.06(9)
C1 C11 C13 109.46(18)
C1 C11 C12 113.45(16)
C13 C11 C12 108.58(19)
C2 C21 C23 111.13(18)
C2 C21 C22 115.41(19)
C23 C21 C22 109.6(2)
C3 C31 C33 110.35(16)
C3 C31 C32 116.75(17)
C33 C31 C32 110.1(2)
C4 C41 C42 113.82(16)
C4 C41 C43 109.86(17)
C42 C41 C43 109.02(19)
C61 C6 C65 118.10(17)
C61 C6 P 117.15(14)
C65 C6 P 124.73(15)
C62 C61 C6 121.0(2)
C63 C62 C61 120.0(2)
C62 C63 C64 119.8(2)
C63 C64 C65 120.8(2)
C64 C65 C6 120.3(2)
C71 C7 C75 117.89(16)
C71 C7 P 118.59(14)
C75 C7 P 123.52(14)
C7 C71 C72 121.17(19)
C73 C72 C71 120.12(19)
C74 C73 C72 119.35(19)
C73 C74 C75 120.8(2)
C74 C75 C7 120.64(18)
C81 C8 C85 118.14(19)
C81 C8 P 119.52(15)
C85 C8 P 122.32(15)
C8 C81 C82 120.5(2)
C81 C82 C83 120.3(2)
C84 C83 C82 120.1(2)
C83 C84 C85 120.0(2)
C84 C85 C8 120.8(2)

loop_
_geom_bond_atom_site_label_1
_geom_bond_atom_site_label_2
_geom_bond_distance
Ni C 1.9936(19)
Ni C3 2.1071(16)
Ni C5 2.1116(15)
Ni P 2.1256(5)
Ni C2 2.1574(17)
Ni C4 2.1681(16)
Ni C1 2.2020(16)
P C6 1.8356(17)
P C8 1.8320(19)
P C7 1.8411(17)
C1 C2 1.410(2)
C1 C5 1.432(2)
C1 C11 1.510(3)
C2 C3 1.471(3)
C2 C21 1.517(2)
C3 C4 1.426(2)
C3 C31 1.521(2)
C4 C5 1.430(2)
C4 C41 1.508(3)
C11 C13 1.521(3)
C11 C12 1.521(3)
C21 C23 1.534(3)
C21 C22 1.523(4)
C31 C33 1.541(3)
C31 C32 1.521(3)
C41 C42 1.513(3)
C41 C43 1.525(3)
C6 C61 1.391(3)
C6 C65 1.392(2)
C61 C62 1.379(3)
C62 C63 1.379(4)
C63 C64 1.362(4)
C64 C65 1.387(3)
C7 C71 1.390(2)
C7 C75 1.387(3)
C71 C72 1.384(3)
C72 C73 1.378(3)
C73 C74 1.372(3)
C74 C75 1.386(3)
C8 C81 1.381(3)
C8 C85 1.399(3)
C81 C82 1.391(3)
C82 C83 1.371(4)
C83 C84 1.368(4)
C84 C85 1.382(3)
